data_1553224
loop_
_publ_author_name
'Yu, Jin-Sheng'
'Zhou, Jian'

_publ_section_title
;
 Organocatalytic enantioselective Mukaiyama--Mannich reaction of
 fluorinated enol silyl ethers and cyclic N-sulfonyl ketimines
;
_journal_issue 3
_journal_name_full 'Organic Chemistry Frontiers'
_journal_page_first 298
_journal_paper_doi 10.1039/C5QO00407A
_journal_volume 3
_journal_year 2016
_chemical_absolute_configuration ad
_chemical_formula_sum 'C19 H16 F N O5 S'
_chemical_formula_weight 389.39
_space_group_IT_number 19
_space_group_name_Hall 'P 2ac 2ab'
_space_group_name_H-M_alt 'P 21 21 21'
_symmetry_cell_setting orthorhombic
_symmetry_space_group_name_H-M 'P 21 21 21'
_atom_sites_solution_hydrogens geom
_atom_sites_solution_primary direct
_atom_sites_solution_secondary difmap
_audit_creation_method SHELXL-97
_audit_update_record
;
2015-11-28 deposited with the CCDC.
2015-12-28 downloaded from the CCDC.
;
_cell_angle_alpha 90.00
_cell_angle_beta 90.00
_cell_angle_gamma 90.00
_cell_formula_units_Z 4
_cell_length_a 10.342(2)
_cell_length_b 12.672(3)
_cell_length_c 13.549(3)
_cell_measurement_temperature 296(2)
_cell_volume 1775.6(7)
_computing_structure_refinement 'SHELXL-97 (Sheldrick, 2008)'
_computing_structure_solution 'SHELXS-97 (Sheldrick, 2008)'
_diffrn_ambient_temperature 296(2)
_diffrn_measured_fraction_theta_full 1.000
_diffrn_measured_fraction_theta_max 1.000
_diffrn_measurement_device_type 'Bruker Smart Apex II'
_diffrn_radiation_monochromator graphite
_diffrn_radiation_source 'fine-focus sealed tube'
_diffrn_radiation_type MoK\a
_diffrn_radiation_wavelength 0.71073
_diffrn_reflns_av_R_equivalents 0.0282
_diffrn_reflns_av_sigmaI/netI 0.0170
_diffrn_reflns_limit_h_max 12
_diffrn_reflns_limit_h_min -12
_diffrn_reflns_limit_k_max 15
_diffrn_reflns_limit_k_min -15
_diffrn_reflns_limit_l_max 16
_diffrn_reflns_limit_l_min -16
_diffrn_reflns_number 20679
_diffrn_reflns_theta_full 24.99
_diffrn_reflns_theta_max 24.99
_diffrn_reflns_theta_min 2.20
_exptl_absorpt_coefficient_mu 0.224
_exptl_absorpt_correction_T_max 0.9441
_exptl_absorpt_correction_T_min 0.9040
_exptl_absorpt_correction_type multi-scan
_exptl_absorpt_process_details sadabs
_exptl_crystal_colour colorless
_exptl_crystal_density_diffrn 1.457
_exptl_crystal_density_method 'not measured'
_exptl_crystal_description block
_exptl_crystal_F_000 808
_exptl_crystal_size_max 0.46
_exptl_crystal_size_mid 0.32
_exptl_crystal_size_min 0.26
_refine_diff_density_max 0.254
_refine_diff_density_min -0.220
_refine_diff_density_rms 0.031
_refine_ls_abs_structure_details 'Flack H D (1983), Acta Cryst. A39, 876-881'
_refine_ls_abs_structure_Flack 0.00(6)
_refine_ls_extinction_method none
_refine_ls_goodness_of_fit_ref 1.029
_refine_ls_hydrogen_treatment constr
_refine_ls_matrix_type full
_refine_ls_number_parameters 244
_refine_ls_number_reflns 3128
_refine_ls_number_restraints 0
_refine_ls_restrained_S_all 1.029
_refine_ls_R_factor_all 0.0294
_refine_ls_R_factor_gt 0.0273
_refine_ls_shift/su_max 0.001
_refine_ls_shift/su_mean 0.000
_refine_ls_structure_factor_coef Fsqd
_refine_ls_weighting_details 'calc w=1/[\s^2^(Fo^2^)+(0.0427P)^2^+0.3396P] where P=(Fo^2^+2Fc^2^)/3'
_refine_ls_weighting_scheme calc
_refine_ls_wR_factor_gt 0.0720
_refine_ls_wR_factor_ref 0.0739
_reflns_number_gt 2973
_reflns_number_total 3128
_reflns_threshold_expression >2sigma(I)
_cod_data_source_file c5qo00407a2.cif
_cod_data_source_block z
_cod_depositor_comments
;
The following automatic conversions were performed:

data item '_symmetry_cell_setting' value 'Orthorhombic' was changed
to 'orthorhombic' in accordance with the
/home/saulius/struct/COD-crude-data/automatic-downloads/DataCite-retrospective/RSC/depositions/lib/dictionaries/cif_core.dic
dictionary named 'cif_core.dic' version 2.4.2 last updated on
2011-04-26.

Automatic conversion script
Id: cif_fix_values 6909 2019-04-08 15:41:33Z antanas 
;
_cod_original_sg_symbol_H-M P2(1)2(1)2(1)
_cod_database_code 1553224

loop_
_symmetry_equiv_pos_as_xyz
'x, y, z'
'-x+1/2, -y, z+1/2'
'-x, y+1/2, -z+1/2'
'x+1/2, -y+1/2, -z'

loop_
_atom_site_label
_atom_site_type_symbol
_atom_site_fract_x
_atom_site_fract_y
_atom_site_fract_z
_atom_site_U_iso_or_equiv
_atom_site_adp_type
_atom_site_occupancy
_atom_site_symmetry_multiplicity
_atom_site_calc_flag
_atom_site_refinement_flags
S1 S 0.92042(5) 0.94071(4) 0.07628(4) 0.04166(13) Uani 1 1 d .
O1 O 0.98244(17) 0.87467(12) 0.00526(14) 0.0663(5) Uani 1 1 d .
O2 O 0.96270(16) 0.93116(14) 0.17623(12) 0.0647(5) Uani 1 1 d .
O3 O 0.77612(13) 1.18653(10) 0.17687(9) 0.0388(3) Uani 1 1 d .
O4 O 0.81904(14) 1.29977(10) 0.05369(9) 0.0431(3) Uani 1 1 d .
O5 O 1.01996(13) 1.19824(12) -0.10928(11) 0.0509(4) Uani 1 1 d .
N1 N 0.92730(15) 1.06379(12) 0.03904(11) 0.0378(3) Uani 1 1 d .
H1A H 0.9993 1.0969 0.0322 0.045 Uiso 1 1 calc R
F1 F 0.80588(12) 1.05378(8) -0.14646(8) 0.0460(3) Uani 1 1 d .
C1 C 0.75167(17) 0.93488(14) 0.07067(13) 0.0360(4) Uani 1 1 d .
C2 C 0.6766(2) 0.84742(15) 0.09266(14) 0.0465(5) Uani 1 1 d .
H2A H 0.7144 0.7840 0.1117 0.056 Uiso 1 1 calc R
C3 C 0.5449(2) 0.85716(17) 0.08556(16) 0.0504(5) Uani 1 1 d .
H3A H 0.4921 0.7995 0.0990 0.060 Uiso 1 1 calc R
C4 C 0.4902(2) 0.95273(18) 0.05839(16) 0.0497(5) Uani 1 1 d .
H4A H 0.4007 0.9585 0.0544 0.060 Uiso 1 1 calc R
C5 C 0.56611(19) 1.03971(15) 0.03701(14) 0.0410(4) Uani 1 1 d .
H5A H 0.5282 1.1035 0.0192 0.049 Uiso 1 1 calc R
C6 C 0.69943(18) 1.03042(13) 0.04254(12) 0.0332(4) Uani 1 1 d .
C7 C 0.80105(17) 1.11373(13) 0.01811(12) 0.0311(4) Uani 1 1 d .
C8 C 0.79315(17) 1.14674(13) -0.09159(12) 0.0328(4) Uani 1 1 d .
C9 C 0.67076(18) 1.20501(15) -0.12354(14) 0.0380(4) Uani 1 1 d .
H9A H 0.6134 1.1584 -0.1597 0.046 Uiso 1 1 calc R
H9B H 0.6250 1.2329 -0.0668 0.046 Uiso 1 1 calc R
C10 C 0.71873(19) 1.29323(14) -0.18889(13) 0.0368(4) Uani 1 1 d .
C11 C 0.6457(2) 1.36406(17) -0.24317(15) 0.0490(5) Uani 1 1 d .
H11A H 0.5559 1.3615 -0.2420 0.059 Uiso 1 1 calc R
C12 C 0.7103(3) 1.43898(18) -0.29932(16) 0.0582(6) Uani 1 1 d .
H12A H 0.6627 1.4869 -0.3365 0.070 Uiso 1 1 calc R
C13 C 0.8438(3) 1.44402(17) -0.30124(16) 0.0561(6) Uani 1 1 d .
H13A H 0.8844 1.4948 -0.3399 0.067 Uiso 1 1 calc R
C14 C 0.9176(2) 1.37469(16) -0.24660(14) 0.0460(5) Uani 1 1 d .
H14A H 1.0074 1.3780 -0.2473 0.055 Uiso 1 1 calc R
C15 C 0.85235(18) 1.29938(14) -0.19023(13) 0.0366(4) Uani 1 1 d .
C16 C 0.90678(18) 1.21680(14) -0.12795(13) 0.0356(4) Uani 1 1 d .
C17 C 0.79702(16) 1.21239(13) 0.08398(13) 0.0311(4) Uani 1 1 d .
C18 C 0.7855(2) 1.27158(15) 0.24944(14) 0.0447(4) Uani 1 1 d .
H18A H 0.7122 1.3190 0.2432 0.054 Uiso 1 1 calc R
H18B H 0.8642 1.3118 0.2392 0.054 Uiso 1 1 calc R
C19 C 0.7865(2) 1.22159(19) 0.34941(15) 0.0556(6) Uani 1 1 d .
H19B H 0.7923 1.2755 0.3990 0.083 Uiso 1 1 calc R
H19C H 0.8595 1.1752 0.3548 0.083 Uiso 1 1 calc R
H19D H 0.7082 1.1820 0.3586 0.083 Uiso 1 1 calc R

loop_
_atom_site_aniso_label
_atom_site_aniso_U_11
_atom_site_aniso_U_22
_atom_site_aniso_U_33
_atom_site_aniso_U_23
_atom_site_aniso_U_13
_atom_site_aniso_U_12
S1 0.0464(3) 0.0349(2) 0.0437(3) 0.0042(2) -0.0038(2) 0.0075(2)
O1 0.0685(11) 0.0464(8) 0.0841(12) -0.0089(9) 0.0108(9) 0.0178(8)
O2 0.0679(10) 0.0697(10) 0.0566(10) 0.0235(9) -0.0207(8) -0.0030(9)
O3 0.0533(8) 0.0330(6) 0.0302(6) -0.0007(5) -0.0003(6) -0.0034(6)
O4 0.0564(8) 0.0316(7) 0.0413(7) 0.0019(5) 0.0052(6) -0.0085(6)
O5 0.0333(7) 0.0586(9) 0.0607(9) 0.0145(8) 0.0073(6) 0.0016(6)
N1 0.0329(7) 0.0359(8) 0.0447(8) 0.0036(7) -0.0006(7) 0.0018(7)
F1 0.0616(7) 0.0374(5) 0.0389(5) -0.0092(5) 0.0029(5) -0.0027(6)
C1 0.0478(10) 0.0321(9) 0.0283(8) -0.0008(8) -0.0007(7) -0.0001(8)
C2 0.0698(14) 0.0317(9) 0.0381(10) 0.0037(8) 0.0016(10) -0.0042(9)
C3 0.0618(14) 0.0409(11) 0.0484(11) 0.0000(10) 0.0090(10) -0.0179(9)
C4 0.0438(11) 0.0530(13) 0.0522(12) -0.0031(10) 0.0073(9) -0.0123(9)
C5 0.0398(10) 0.0373(10) 0.0459(10) 0.0003(8) 0.0058(9) -0.0018(8)
C6 0.0412(9) 0.0303(9) 0.0279(8) -0.0022(6) 0.0028(7) -0.0036(7)
C7 0.0308(9) 0.0300(8) 0.0326(9) 0.0010(7) -0.0001(7) -0.0001(7)
C8 0.0368(9) 0.0301(8) 0.0315(8) -0.0018(7) 0.0013(8) -0.0003(7)
C9 0.0360(9) 0.0427(10) 0.0354(9) 0.0035(8) -0.0029(8) -0.0032(8)
C10 0.0441(10) 0.0370(9) 0.0294(9) -0.0020(8) -0.0021(8) 0.0003(8)
C11 0.0538(12) 0.0477(12) 0.0453(11) 0.0049(10) -0.0026(10) 0.0057(10)
C12 0.0840(17) 0.0448(11) 0.0457(11) 0.0103(10) -0.0004(12) 0.0127(13)
C13 0.0843(17) 0.0402(11) 0.0439(11) 0.0079(10) 0.0139(11) -0.0050(12)
C14 0.0584(12) 0.0410(10) 0.0387(10) 0.0000(9) 0.0093(10) -0.0061(10)
C15 0.0449(10) 0.0350(9) 0.0300(9) -0.0019(8) 0.0044(8) -0.0019(8)
C16 0.0373(10) 0.0360(9) 0.0336(9) -0.0029(8) 0.0063(8) -0.0007(8)
C17 0.0263(8) 0.0326(9) 0.0346(9) 0.0003(7) -0.0018(7) -0.0014(7)
C18 0.0556(11) 0.0417(10) 0.0369(10) -0.0092(9) -0.0029(10) -0.0032(9)
C19 0.0608(13) 0.0713(14) 0.0347(10) -0.0035(10) -0.0020(10) -0.0026(12)

loop_
_atom_type_symbol
_atom_type_description
_atom_type_scat_dispersion_real
_atom_type_scat_dispersion_imag
_atom_type_scat_source
C C 0.0033 0.0016 'International Tables Vol C Tables 4.2.6.8 and 6.1.1.4'
H H 0.0000 0.0000 'International Tables Vol C Tables 4.2.6.8 and 6.1.1.4'
N N 0.0061 0.0033 'International Tables Vol C Tables 4.2.6.8 and 6.1.1.4'
O O 0.0106 0.0060 'International Tables Vol C Tables 4.2.6.8 and 6.1.1.4'
F F 0.0171 0.0103 'International Tables Vol C Tables 4.2.6.8 and 6.1.1.4'
S S 0.1246 0.1234 'International Tables Vol C Tables 4.2.6.8 and 6.1.1.4'

loop_
_geom_angle_atom_site_label_1
_geom_angle_atom_site_label_2
_geom_angle_atom_site_label_3
_geom_angle
O1 S1 O2 116.87(11)
O1 S1 N1 109.30(10)
O2 S1 N1 111.03(10)
O1 S1 C1 113.23(10)
O2 S1 C1 110.08(10)
N1 S1 C1 94.02(9)
C17 O3 C18 116.61(14)
C7 N1 S1 115.31(12)
C7 N1 H1A 122.3
S1 N1 H1A 122.3
C6 C1 C2 122.82(18)
C6 C1 S1 111.46(14)
C2 C1 S1 125.71(15)
C3 C2 C1 118.00(18)
C3 C2 H2A 121.0
C1 C2 H2A 121.0
C2 C3 C4 120.16(19)
C2 C3 H3A 119.9
C4 C3 H3A 119.9
C5 C4 C3 121.3(2)
C5 C4 H4A 119.3
C3 C4 H4A 119.3
C4 C5 C6 119.04(19)
C4 C5 H5A 120.5
C6 C5 H5A 120.5
C1 C6 C5 118.63(16)
C1 C6 C7 113.42(16)
C5 C6 C7 127.93(17)
N1 C7 C6 105.69(13)
N1 C7 C17 105.12(13)
C6 C7 C17 114.73(14)
N1 C7 C8 110.29(14)
C6 C7 C8 111.05(14)
C17 C7 C8 109.67(14)
F1 C8 C9 109.53(14)
F1 C8 C7 106.14(13)
C9 C8 C7 116.54(14)
F1 C8 C16 103.98(13)
C9 C8 C16 105.11(14)
C7 C8 C16 114.82(15)
C10 C9 C8 104.58(15)
C10 C9 H9A 110.8
C8 C9 H9A 110.8
C10 C9 H9B 110.8
C8 C9 H9B 110.8
H9A C9 H9B 108.9
C15 C10 C11 120.07(18)
C15 C10 C9 112.17(16)
C11 C10 C9 127.76(18)
C10 C11 C12 118.2(2)
C10 C11 H11A 120.9
C12 C11 H11A 120.9
C13 C12 C11 121.5(2)
C13 C12 H12A 119.3
C11 C12 H12A 119.3
C14 C13 C12 120.9(2)
C14 C13 H13A 119.6
C12 C13 H13A 119.6
C13 C14 C15 117.5(2)
C13 C14 H14A 121.2
C15 C14 H14A 121.2
C10 C15 C14 121.87(19)
C10 C15 C16 109.73(16)
C14 C15 C16 128.38(19)
O5 C16 C15 128.96(17)
O5 C16 C8 123.35(16)
C15 C16 C8 107.58(15)
O4 C17 O3 125.85(16)
O4 C17 C7 123.08(16)
O3 C17 C7 110.89(14)
O3 C18 C19 107.29(17)
O3 C18 H18A 110.3
C19 C18 H18A 110.3
O3 C18 H18B 110.3
C19 C18 H18B 110.3
H18A C18 H18B 108.5
C18 C19 H19B 109.5
C18 C19 H19C 109.5
H19B C19 H19C 109.5
C18 C19 H19D 109.5
H19B C19 H19D 109.5
H19C C19 H19D 109.5

loop_
_geom_bond_atom_site_label_1
_geom_bond_atom_site_label_2
_geom_bond_distance
S1 O1 1.4275(17)
S1 O2 1.4282(16)
S1 N1 1.6408(16)
S1 C1 1.7484(19)
O3 C17 1.318(2)
O3 C18 1.462(2)
O4 C17 1.203(2)
O5 C16 1.220(2)
N1 C7 1.478(2)
N1 H1A 0.8600
F1 C8 1.399(2)
C1 C6 1.379(3)
C1 C2 1.386(3)
C2 C3 1.371(3)
C2 H2A 0.9300
C3 C4 1.386(3)
C3 H3A 0.9300
C4 C5 1.384(3)
C4 H4A 0.9300
C5 C6 1.386(3)
C5 H5A 0.9300
C6 C7 1.526(2)
C7 C17 1.537(2)
C7 C8 1.546(2)
C8 C9 1.528(3)
C8 C16 1.553(2)
C9 C10 1.510(3)
C9 H9A 0.9700
C9 H9B 0.9700
C10 C15 1.384(3)
C10 C11 1.384(3)
C11 C12 1.388(3)
C11 H11A 0.9300
C12 C13 1.383(4)
C12 H12A 0.9300
C13 C14 1.379(3)
C13 H13A 0.9300
C14 C15 1.396(3)
C14 H14A 0.9300
C15 C16 1.457(3)
C18 C19 1.495(3)
C18 H18A 0.9700
C18 H18B 0.9700
C19 H19B 0.9600
C19 H19C 0.9600
C19 H19D 0.9600

loop_
_geom_torsion_atom_site_label_1
_geom_torsion_atom_site_label_2
_geom_torsion_atom_site_label_3
_geom_torsion_atom_site_label_4
_geom_torsion
O1 S1 N1 C7 116.24(14)
O2 S1 N1 C7 -113.40(14)
C1 S1 N1 C7 -0.09(13)
O1 S1 C1 C6 -114.89(15)
O2 S1 C1 C6 112.23(14)
N1 S1 C1 C6 -1.90(14)
O1 S1 C1 C2 66.09(19)
O2 S1 C1 C2 -66.79(19)
N1 S1 C1 C2 179.09(17)
C6 C1 C2 C3 0.2(3)
S1 C1 C2 C3 179.14(16)
C1 C2 C3 C4 -0.9(3)
C2 C3 C4 C5 0.6(3)
C3 C4 C5 C6 0.3(3)
C2 C1 C6 C5 0.7(3)
S1 C1 C6 C5 -178.36(14)
C2 C1 C6 C7 -177.67(16)
S1 C1 C6 C7 3.28(18)
C4 C5 C6 C1 -0.9(3)
C4 C5 C6 C7 177.14(17)
S1 N1 C7 C6 1.79(17)
S1 N1 C7 C17 123.53(13)
S1 N1 C7 C8 -118.32(13)
C1 C6 C7 N1 -3.20(19)
C5 C6 C7 N1 178.63(17)
C1 C6 C7 C17 -118.52(17)
C5 C6 C7 C17 63.3(2)
C1 C6 C7 C8 116.42(16)
C5 C6 C7 C8 -61.8(2)
N1 C7 C8 F1 60.91(17)
C6 C7 C8 F1 -55.92(17)
C17 C7 C8 F1 176.23(13)
N1 C7 C8 C9 -176.84(14)
C6 C7 C8 C9 66.32(19)
C17 C7 C8 C9 -61.53(19)
N1 C7 C8 C16 -53.34(19)
C6 C7 C8 C16 -170.17(14)
C17 C7 C8 C16 61.97(18)
F1 C8 C9 C10 -102.46(16)
C7 C8 C9 C10 137.09(15)
C16 C8 C9 C10 8.72(18)
C8 C9 C10 C15 -6.1(2)
C8 C9 C10 C11 174.37(18)
C15 C10 C11 C12 1.1(3)
C9 C10 C11 C12 -179.5(2)
C10 C11 C12 C13 -0.4(3)
C11 C12 C13 C14 -0.4(4)
C12 C13 C14 C15 0.4(3)
C11 C10 C15 C14 -1.1(3)
C9 C10 C15 C14 179.40(17)
C11 C10 C15 C16 -179.88(17)
C9 C10 C15 C16 0.6(2)
C13 C14 C15 C10 0.3(3)
C13 C14 C15 C16 178.88(19)
C10 C15 C16 O5 -178.55(19)
C14 C15 C16 O5 2.8(3)
C10 C15 C16 C8 5.2(2)
C14 C15 C16 C8 -173.50(18)
F1 C8 C16 O5 -70.2(2)
C9 C8 C16 O5 174.75(18)
C7 C8 C16 O5 45.3(2)
F1 C8 C16 C15 106.35(15)
C9 C8 C16 C15 -8.74(18)
C7 C8 C16 C15 -138.14(15)
C18 O3 C17 O4 -2.4(3)
C18 O3 C17 C7 172.85(15)
N1 C7 C17 O4 100.68(19)
C6 C7 C17 O4 -143.66(17)
C8 C7 C17 O4 -17.9(2)
N1 C7 C17 O3 -74.72(16)
C6 C7 C17 O3 40.9(2)
C8 C7 C17 O3 166.72(14)
C17 O3 C18 C19 -168.24(17)
